data_2012752
loop_
_publ_author_name
'Zavalij, Peter Y.'
'Burton, Benjamin L.'
'Jones Jr, Wayne E.'

_publ_section_title
;
 New structures in the bipyridine--copper(II) nitrate--methanol system:
 [(bpy)~2~Cu(NO~3~)]NO~3~&#x00B7;CH~3~OH and [(bpy)~2~Cu(NO~3~)]NO~3~
;
_journal_issue 6
_journal_name_full 'Acta Crystallographica Section C'
_journal_page_first m330
_journal_page_last m333
_journal_paper_doi 10.1107/S010827010200690X
_journal_volume 58
_journal_year 2002
_chemical_formula_iupac '[Cu (N O3) (C10 H8 N2)2] (N O3)'
_chemical_formula_moiety 'C20 H16 Cu N5 O3 1+, N1 O3 1-'
_chemical_formula_sum 'C20 H16 Cu N6 O6'
_chemical_formula_weight 499.93
_chemical_name_common II
_chemical_name_systematic
;
catena-poly[[[bis(2,2'-bipyridine)copper(II)]-\m-nitrato-O:O'] nitrate]
;
_space_group_IT_number 15
_symmetry_cell_setting monoclinic
_symmetry_space_group_name_Hall '-C 2yc'
_symmetry_space_group_name_H-M 'C 1 2/c 1'
_atom_sites_solution_hydrogens geom
_atom_sites_solution_primary direct
_atom_sites_solution_secondary difmap
_audit_creation_method 'SHELXL-97 and ZCIF by Peter Y. Zavalij'
_cell_angle_alpha 90.00
_cell_angle_beta 119.129(4)
_cell_angle_gamma 90.00
_cell_formula_units_Z 4
_cell_length_a 12.347(3)
_cell_length_b 26.540(6)
_cell_length_c 7.1648(16)
_cell_measurement_reflns_used 2067
_cell_measurement_temperature 295(2)
_cell_measurement_theta_max 23.29
_cell_measurement_theta_min 2.96
_cell_volume 2050.9(8)
_computing_cell_refinement 'SAINT (Bruker, 1999)'
_computing_data_collection 'SMART (Bruker, 1999)'
_computing_data_reduction SAINT
_computing_molecular_graphics 'ORTEP-3 (Farrugia,1997) and Materials Studio (Accelrys, 2001)'
_computing_publication_material SHELXL97
_computing_structure_refinement 'SHELXL97 (Sheldrick, 1997)'
_computing_structure_solution 'SHELXS97 (Sheldrick, 1997)'
_diffrn_ambient_temperature 295(2)
_diffrn_measured_fraction_theta_full 0.991
_diffrn_measured_fraction_theta_max 0.991
_diffrn_measurement_device_type 'Bruker SMART CCD'
_diffrn_measurement_method \w
_diffrn_radiation_monochromator graphite
_diffrn_radiation_source 'fine-focus sealed tube'
_diffrn_radiation_type MoK\a
_diffrn_radiation_wavelength 0.71073
_diffrn_reflns_av_R_equivalents 0.0997
_diffrn_reflns_av_sigmaI/netI 0.0727
_diffrn_reflns_limit_h_max 14
_diffrn_reflns_limit_h_min -14
_diffrn_reflns_limit_k_max 30
_diffrn_reflns_limit_k_min -30
_diffrn_reflns_limit_l_max 8
_diffrn_reflns_limit_l_min -8
_diffrn_reflns_number 7462
_diffrn_reflns_theta_full 24.22
_diffrn_reflns_theta_max 24.22
_diffrn_reflns_theta_min 1.53
_diffrn_standards_decay_% 0.22
_exptl_absorpt_coefficient_mu 1.118
_exptl_absorpt_correction_T_max 0.7996
_exptl_absorpt_correction_T_min 0.6232
_exptl_absorpt_correction_type multi-scan
_exptl_absorpt_process_details '(SADABS; Sheldrick, 1996)'
_exptl_crystal_colour light-blue
_exptl_crystal_density_diffrn 1.619
_exptl_crystal_density_method 'not measured'
_exptl_crystal_description prism
_exptl_crystal_F_000 1020
_exptl_crystal_size_max 0.38
_exptl_crystal_size_mid 0.30
_exptl_crystal_size_min 0.20
_refine_diff_density_max 0.421
_refine_diff_density_min -0.264
_refine_ls_extinction_method none
_refine_ls_goodness_of_fit_ref 1.040
_refine_ls_hydrogen_treatment constr
_refine_ls_matrix_type full
_refine_ls_number_parameters 163
_refine_ls_number_reflns 1645
_refine_ls_number_restraints 0
_refine_ls_restrained_S_all 1.043
_refine_ls_R_factor_all 0.0989
_refine_ls_R_factor_gt 0.0594
_refine_ls_shift/su_max <0.001
_refine_ls_shift/su_mean 0.000
_refine_ls_structure_factor_coef Fsqd
_refine_ls_weighting_details 'w = 1/[\s^2^(Fo^2^)+(0.0673P)^2^] where P = (Fo^2^+2Fc^2^)/3'
_refine_ls_weighting_scheme calc
_refine_ls_wR_factor_gt 0.1252
_refine_ls_wR_factor_ref 0.1394
_reflns_number_gt 1063
_reflns_number_total 1645
_reflns_threshold_expression I>2\s(I)
_cod_data_source_file fr1363.cif
_cod_data_source_block II
_cod_depositor_comments
;
The following automatic conversions were performed:
'_symmetry_cell_setting' value 'Monoclinic' changed to 'monoclinic'
according to '/home/saulius/struct/CIF-dictionaries/cif_core.dic'
dictionary named 'cif_core.dic' version 2.4.1 from 2010-06-29.

Automatic conversion script
Id: cif_fix_enum 1527 2010-12-29 10:47:43Z saulius 

The following automatic conversions were performed:

'_symmetry_cell_setting' value 'Monoclinic' changed to 'monoclinic'
according to /home/saulius/struct/CIF-dictionaries/cif_core.dic
dictionary named 'cif_core.dic' version 2.4.1 from 2010-06-29.

Automatic conversion script
Id: cif_fix_values 1715 2011-07-08 13:25:40Z adriana 
;
_cod_original_cell_volume 2051.0(8)
_cod_original_sg_symbol_H-M 'C 2/c'
_cod_database_code 2012752
_cod_database_fobs_code 2012752

loop_
_symmetry_equiv_pos_as_xyz
'x, y, z'
'-x, y, -z+1/2'
'x+1/2, y+1/2, z'
'-x+1/2, y+1/2, -z+1/2'
'-x, -y, -z'
'x, -y, z-1/2'
'-x+1/2, -y+1/2, -z'
'x+1/2, -y+1/2, z-1/2'

loop_
_atom_site_label
_atom_site_fract_x
_atom_site_fract_y
_atom_site_fract_z
_atom_site_U_iso_or_equiv
_atom_site_adp_type
_atom_site_calc_flag
_atom_site_refinement_flags
_atom_site_occupancy
_atom_site_disorder_assembly
_atom_site_disorder_group
_atom_site_type_symbol
Cu1 0.5000 0.87294(3) 0.2500 0.0599(4) Uani d S 1 . . Cu
N1A 0.3827(4) 0.92935(14) 0.1088(7) 0.0461(10) Uani d . 1 . . N
C1A 0.2654(5) 0.9258(2) -0.0477(9) 0.0578(15) Uani d . 1 . . C
H1A 0.2310 0.8939 -0.0917 0.069 Uiso calc R 1 . . H
C2A 0.1923(5) 0.9678(2) -0.1478(10) 0.0661(16) Uani d . 1 . . C
H2A 0.1105 0.9641 -0.2554 0.079 Uiso calc R 1 . . H
C3A 0.2438(7) 1.0146(2) -0.0837(11) 0.0689(17) Uani d . 1 . . C
H3A 0.1965 1.0432 -0.1461 0.083 Uiso calc R 1 . . H
C4A 0.3646(6) 1.01917(19) 0.0720(10) 0.0606(16) Uani d . 1 . . C
H4A 0.3999 1.0510 0.1145 0.073 Uiso calc R 1 . . H
C5A 0.4357(4) 0.97592(17) 0.1679(8) 0.0454(12) Uani d . 1 . . C
N1B 0.6099(3) 0.81709(14) 0.2653(6) 0.0431(10) Uani d . 1 . . N
C1B 0.7172(5) 0.8205(2) 0.2593(8) 0.0507(13) Uani d . 1 . . C
H1B 0.7507 0.8523 0.2664 0.061 Uiso calc R 1 . . H
C2B 0.7795(5) 0.7791(2) 0.2431(8) 0.0558(14) Uani d . 1 . . C
H2B 0.8545 0.7827 0.2433 0.067 Uiso calc R 1 . . H
C3B 0.7272(5) 0.7321(2) 0.2265(8) 0.0561(15) Uani d . 1 . . C
H3B 0.7671 0.7034 0.2157 0.067 Uiso calc R 1 . . H
C4B 0.6170(5) 0.72795(18) 0.2259(7) 0.0508(13) Uani d . 1 . . C
H4B 0.5806 0.6965 0.2113 0.061 Uiso calc R 1 . . H
C5B 0.5585(4) 0.77104(16) 0.2472(7) 0.0398(11) Uani d . 1 . . C
N11 0.5000 0.8452(2) 0.7500 0.0464(14) Uani d S 1 . . N
O11 0.5000 0.79903(18) 0.7500 0.0608(14) Uani d S 1 . . O
O12 0.4504(4) 0.86910(14) 0.8399(6) 0.0697(11) Uani d . 1 . . O
N21 -0.0133(13) 0.8848(7) 0.162(3) 0.188(5) Uani d PD 0.50 . . N
O21 -0.1257(10) 0.8732(5) 0.060(2) 0.119(4) Uani d PD 0.50 . . O
O22 0.0374(14) 0.8857(9) 0.357(2) 0.188(5) Uani d PD 0.50 . . O
O23 0.0404(11) 0.8941(5) 0.059(3) 0.180(7) Uani d PD 0.50 . . O

loop_
_atom_site_aniso_label
_atom_site_aniso_U_11
_atom_site_aniso_U_22
_atom_site_aniso_U_33
_atom_site_aniso_U_12
_atom_site_aniso_U_13
_atom_site_aniso_U_23
Cu1 0.0474(6) 0.0286(5) 0.1049(9) 0.000 0.0380(6) 0.000
N1A 0.052(3) 0.034(2) 0.065(3) 0.0029(19) 0.038(2) 0.000(2)
C1A 0.057(4) 0.050(3) 0.080(4) 0.008(3) 0.044(3) 0.001(3)
C2A 0.053(4) 0.087(4) 0.068(4) 0.020(3) 0.037(3) 0.021(4)
C3A 0.090(5) 0.057(4) 0.085(5) 0.029(4) 0.062(4) 0.023(3)
C4A 0.093(5) 0.036(3) 0.083(4) 0.009(3) 0.067(4) 0.010(3)
C5A 0.066(3) 0.036(3) 0.056(3) 0.006(2) 0.047(3) 0.004(2)
N1B 0.045(2) 0.039(2) 0.048(3) 0.0039(18) 0.025(2) 0.0044(19)
C1B 0.051(3) 0.057(3) 0.050(3) 0.005(3) 0.029(3) 0.005(3)
C2B 0.052(3) 0.076(4) 0.044(3) 0.017(3) 0.026(3) 0.004(3)
C3B 0.065(4) 0.057(4) 0.046(3) 0.025(3) 0.028(3) 0.004(3)
C4B 0.074(4) 0.034(3) 0.044(3) 0.010(3) 0.028(3) 0.002(2)
C5B 0.048(3) 0.037(3) 0.034(3) 0.003(2) 0.020(2) 0.002(2)
N11 0.048(4) 0.040(4) 0.050(4) 0.000 0.024(3) 0.000
O11 0.070(4) 0.039(3) 0.081(4) 0.000 0.043(3) 0.000
O12 0.097(3) 0.056(2) 0.088(3) 0.028(2) 0.070(3) 0.016(2)
N21 0.111(13) 0.166(9) 0.205(13) -0.03(2) 0.013(11) 0.01(3)
O21 0.076(7) 0.104(8) 0.187(13) -0.027(7) 0.071(8) -0.027(9)
O22 0.111(13) 0.166(9) 0.205(13) -0.03(2) 0.013(11) 0.01(3)
O23 0.077(8) 0.143(12) 0.31(2) 0.011(7) 0.085(10) 0.083(13)

loop_
_atom_type_symbol
_atom_type_description
_atom_type_scat_dispersion_real
_atom_type_scat_dispersion_imag
_atom_type_scat_source
C C 0.0033 0.0016 'International Tables Vol C Tables 4.2.6.8 and 6.1.1.4'
H H 0.0000 0.0000 'International Tables Vol C Tables 4.2.6.8 and 6.1.1.4'
N N 0.0061 0.0033 'International Tables Vol C Tables 4.2.6.8 and 6.1.1.4'
O O 0.0106 0.0060 'International Tables Vol C Tables 4.2.6.8 and 6.1.1.4'
Cu Cu 0.3201 1.2651 'International Tables Vol C Tables 4.2.6.8 and 6.1.1.4'

loop_
_geom_angle_atom_site_label_1
_geom_angle_atom_site_label_2
_geom_angle_atom_site_label_3
_geom_angle_site_symmetry_1
_geom_angle_site_symmetry_3
_geom_angle
N1B Cu1 N1B 2_655 . 82.8(2)
N1B Cu1 N1A 2_655 2_655 154.88(16)
N1B Cu1 N1A . 2_655 103.08(16)
N1B Cu1 N1A 2_655 . 103.08(16)
N1B Cu1 N1A . . 154.88(16)
N1A Cu1 N1A 2_655 . 82.0(2)
N1B Cu1 O12 2_655 1_554 97.23(14)
N1B Cu1 O12 . 1_554 79.48(13)
N1A Cu1 O12 2_655 1_554 107.83(15)
N1A Cu1 O12 . 1_554 75.57(14)
N1B Cu1 O12 2_655 2_656 79.48(13)
N1B Cu1 O12 . 2_656 97.23(14)
N1A Cu1 O12 2_655 2_656 75.57(14)
N1A Cu1 O12 . 2_656 107.83(15)
O12 Cu1 O12 1_554 2_656 175.67(16)
C1A N1A C5A . . 119.0(4)
C1A N1A Cu1 . . 126.8(3)
C5A N1A Cu1 . . 113.8(3)
N1A C1A C2A . . 122.8(5)
N1A C1A H1A . . 118.6
C2A C1A H1A . . 118.6
Cu1 C1A H1A . . 86.5
C3A C2A C1A . . 118.3(6)
C3A C2A H2A . . 120.8
C1A C2A H2A . . 120.8
C4A C3A C2A . . 120.0(6)
C4A C3A H3A . . 120.0
C2A C3A H3A . . 120.0
C3A C4A C5A . . 120.1(5)
C3A C4A H4A . . 120.0
C5A C4A H4A . . 120.0
N1A C5A C4A . . 119.8(5)
N1A C5A C5A . 2_655 115.1(3)
C4A C5A C5A . 2_655 125.2(3)
C1B N1B C5B . . 118.6(4)
C1B N1B Cu1 . . 127.3(3)
C5B N1B Cu1 . . 113.2(3)
N1B C1B C2B . . 123.1(5)
N1B C1B H1B . . 118.4
C2B C1B H1B . . 118.4
Cu1 C1B H1B . . 87.1
C1B C2B C3B . . 118.0(5)
C1B C2B H2B . . 121.0
C3B C2B H2B . . 121.0
C4B C3B C2B . . 119.8(5)
C4B C3B H3B . . 120.1
C2B C3B H3B . . 120.1
C3B C4B C5B . . 120.0(5)
C3B C4B H4B . . 120.0
C5B C4B H4B . . 120.0
N1B C5B C4B . . 120.3(4)
N1B C5B C5B . 2_655 114.9(3)
C4B C5B C5B . 2_655 124.8(3)
O11 N11 O12 . 2_656 120.3(3)
O11 N11 O12 . . 120.3(3)
O12 N11 O12 2_656 . 119.4(5)
N11 O12 Cu1 . 1_556 132.1(3)
O22 N21 O23 . . 123.7(10)
O22 N21 O21 . . 118.3(10)
O23 N21 O21 . . 118.0(9)

loop_
_geom_bond_atom_site_label_1
_geom_bond_atom_site_label_2
_geom_bond_site_symmetry_2
_geom_bond_distance
_geom_bond_publ_flag
Cu1 N1B 2_655 1.977(4) yes
Cu1 N1B . 1.977(4) yes
Cu1 N1A 2_655 1.984(4) yes
Cu1 N1A . 1.984(4) yes
Cu1 O12 1_554 2.696(4) yes
Cu1 O12 2_656 2.696(4) yes
N1A C1A . 1.336(7) ?
N1A C5A . 1.366(6) ?
C1A C2A . 1.393(7) ?
C1A H1A . 0.9300 ?
C2A C3A . 1.370(8) ?
C2A H2A . 0.9300 ?
C3A C4A . 1.365(8) ?
C3A H3A . 0.9300 ?
C4A C5A . 1.405(7) ?
C4A H4A . 0.9300 ?
C5A C5A 2_655 1.444(10) ?
N1B C1B . 1.349(6) ?
N1B C5B . 1.354(6) ?
C1B C2B . 1.377(7) ?
C1B H1B . 0.9300 ?
C2B C3B . 1.384(8) ?
C2B H2B . 0.9300 ?
C3B C4B . 1.364(7) ?
C3B H3B . 0.9300 ?
C4B C5B . 1.400(6) ?
C4B H4B . 0.9300 ?
C5B C5B 2_655 1.465(9) ?
N11 O11 . 1.226(7) ?
N11 O12 2_656 1.255(4) ?
N11 O12 . 1.255(4) ?
N21 O22 . 1.225(8) ?
N21 O23 . 1.233(9) ?
N21 O21 . 1.252(9) ?
Cu1 Cu1 1_556 7.1648(16) yes
Cu1 Cu1 1_554 7.1648(16) ?
Cu1 Cu1 5_675 7.637(2) yes
Cu1 Cu1 5_676 7.637(2) ?

loop_
_geom_torsion_atom_site_label_1
_geom_torsion_atom_site_label_2
_geom_torsion_atom_site_label_3
_geom_torsion_atom_site_label_4
_geom_torsion_site_symmetry_3
_geom_torsion_site_symmetry_4
_geom_torsion
_geom_torsion_publ_flag
N1B C5B C5B N1B 2_655 2_655 11.8(8) yes
C4B C5B C5B C4B 2_655 2_655 11.5(11) yes
N1A C5A C5A N1A 2_655 2_655 5.5(8) yes
C4A C5A C5A C4A 2_655 2_655 3.5(10) yes
